data_7235970
loop_
_publ_author_name
'Giri, Gopal C.'
'Patra, Ayan'
'Vijaykumar, Gonela'
'Carrella, Luca'
'Bera, Manindranath'

_publ_section_title
;
 Hydrolytically active tetranuclear [NiII2]2 complexes: synthesis,
 structure, spectroscopy and phosphoester hydrolysis
;
_journal_issue 120
_journal_name_full 'RSC Advances'
_journal_page_first 99270
_journal_paper_doi 10.1039/C5RA16555E
_journal_volume 5
_journal_year 2015
_chemical_formula_moiety 'C46 H62 N4 Ni4 O18, 3.2(C H4 O), 2(Cl O4), 0.8(O)'
_chemical_formula_sum 'C49.2 H76.4 Cl2 N4 Ni4 O30'
_chemical_formula_weight 1509.62
_space_group_crystal_system orthorhombic
_space_group_IT_number 61
_space_group_name_Hall '-P 2ac 2ab'
_space_group_name_H-M_alt 'P b c a'
_atom_sites_solution_hydrogens mixed
_audit_creation_date 2015-07-31
_audit_creation_method
;
Olex2 1.2
(compiled 2015.01.26 svn.r3150 for OlexSys, GUI svn.r4998)
;
_audit_update_record
;
2015-11-09 deposited with the CCDC.
2015-11-11 downloaded from the CCDC.
;
_cell_angle_alpha 90
_cell_angle_beta 90
_cell_angle_gamma 90
_cell_formula_units_Z 4
_cell_length_a 17.6138(3)
_cell_length_b 17.4519(3)
_cell_length_c 19.6556(5)
_cell_measurement_temperature 293(2)
_cell_volume 6042.0(2)
_computing_molecular_graphics 'Olex2 (Dolomanov et al., 2009)'
_computing_publication_material 'Olex2 (Dolomanov et al., 2009)'
_computing_structure_refinement 'ShelXL (Sheldrick, 2008)'
_computing_structure_solution 'SIR-97/(Altomare, 1997)'
_diffrn_ambient_temperature 293(2)
_diffrn_measured_fraction_theta_full 0.981
_diffrn_measured_fraction_theta_max 0.981
_diffrn_measurement_device_type 'SuperNova, Dual, Cu at zero, Eos'
_diffrn_measurement_method 'OMEGA-PHI SCAN'
_diffrn_radiation_type CuK\a
_diffrn_radiation_wavelength 1.54184
_diffrn_reflns_av_R_equivalents 0.0317
_diffrn_reflns_av_unetI/netI 0.0345
_diffrn_reflns_Laue_measured_fraction_full 0.920
_diffrn_reflns_Laue_measured_fraction_max 0.951
_diffrn_reflns_limit_h_max 20
_diffrn_reflns_limit_h_min -19
_diffrn_reflns_limit_k_max 14
_diffrn_reflns_limit_k_min -20
_diffrn_reflns_limit_l_max 23
_diffrn_reflns_limit_l_min -19
_diffrn_reflns_number 14044
_diffrn_reflns_point_group_measured_fraction_full 0.920
_diffrn_reflns_point_group_measured_fraction_max 0.951
_diffrn_reflns_theta_full 67.684
_diffrn_reflns_theta_max 66.198
_diffrn_reflns_theta_min 5.022
_diffrn_source 'SuperNova (Mo) X-ray Source'
_exptl_absorpt_coefficient_mu 3.037
_exptl_absorpt_correction_type multi-scan
_exptl_absorpt_process_details 'BRUKER SADABS'
_exptl_crystal_colour Green
_exptl_crystal_density_diffrn 1.670
_exptl_crystal_description Block
_exptl_crystal_F_000 3160
_exptl_crystal_size_max 0.26
_exptl_crystal_size_mid 0.18
_exptl_crystal_size_min 0.13
_exptl_transmission_factor_max 0.674
_exptl_transmission_factor_min 0.545
_refine_diff_density_max 1.900
_refine_diff_density_min -0.642
_refine_diff_density_rms 0.103
_refine_ls_extinction_method none
_refine_ls_goodness_of_fit_ref 1.046
_refine_ls_hydrogen_treatment constr
_refine_ls_matrix_type full
_refine_ls_number_parameters 417
_refine_ls_number_reflns 5032
_refine_ls_number_restraints 0
_refine_ls_restrained_S_all 1.046
_refine_ls_R_factor_all 0.0637
_refine_ls_R_factor_gt 0.0587
_refine_ls_shift/su_max 0.000
_refine_ls_shift/su_mean 0.000
_refine_ls_structure_factor_coef Fsqd
_refine_ls_weighting_details
;
 w=1/[\s^2^(Fo^2^)+(0.0917P)^2^+18.7980P]
 where P=(Fo^2^+2Fc^2^)/3
;
_refine_ls_weighting_scheme calc
_refine_ls_wR_factor_gt 0.1609
_refine_ls_wR_factor_ref 0.1673
_reflns_Friedel_coverage 0.000
_reflns_number_gt 4536
_reflns_number_total 5032
_reflns_threshold_expression 'I > 2\s(I)'
_cod_data_source_file c5ra16555e2.cif
_cod_data_source_block complex
_cod_depositor_comments
;
The following automatic conversions were performed:

data item '_exptl_absorpt_correction_type' value 'MULTI-SCAN' was
changed to 'multi-scan' in accordance with the
/home/saulius/struct/COD-crude-data/automatic-downloads/DataCite-retrospective/RSC/depositions/lib/dictionaries/cif_core.dic
dictionary named 'cif_core.dic' version 2.4.2 last updated on
2011-04-26.

Automatic conversion script
Id: cif_fix_values 6909 2019-04-08 15:41:33Z antanas 
;
_cod_database_code 7235970
_shelxl_version_number 2012-9
_shelx_space_group_comment
;
The symmetry employed for this shelxl refinement is uniquely defined
by the following loop, which should always be used as a source of
symmetry information in preference to the above space-group names.
They are only intended as comments.
;
_olex2_refinement_description
;
1. Fixed Uiso
 At 1.2 times of:
  All C(H) groups, H18 of O18, H23 of O23, All C(H,H) groups
 At 1.5 times of:
  All C(H,H,H) groups, H1 of O1, H39 of O39, All O(H,H) groups
2. Others
 Fixed Sof: O1(0.6) H1(0.6) C1(0.6) H1A(0.6) H1B(0.6) H1C(0.6) O50B(0.4)
3.a Riding coordinates:
 O1(H1), O18(H18), O23(H23), O36(H36A,H36B), O37(H37A,H37B), O39(H39)
3.b Secondary CH2 refined with riding coordinates:
 C10(H10A,H10B), C12(H12A,H12B), C14(H14A,H14B), C16(H16A,H16B), C17(H17A,
 H17B), C19(H19A,H19B), C21(H21A,H21B), C22(H22A,H22B)
3.c Aromatic/amide H refined with riding coordinates:
 C5(H5), C6(H6), C7(H7), C8(H8), C29(H29), C30(H30), C31(H31), C32(H32)
3.d Idealised Me refined as rotating group:
 C1(H1A,H1B,H1C), C40(H40A,H40B,H40C)
;
_olex2_submission_special_instructions 'No special instructions were received'

loop_
_space_group_symop_operation_xyz
'x, y, z'
'-x+1/2, -y, z+1/2'
'x+1/2, -y+1/2, -z'
'-x, y+1/2, -z+1/2'
'-x, -y, -z'
'x-1/2, y, -z-1/2'
'-x-1/2, y-1/2, z'
'x, -y-1/2, z-1/2'

loop_
_atom_site_label
_atom_site_type_symbol
_atom_site_fract_x
_atom_site_fract_y
_atom_site_fract_z
_atom_site_U_iso_or_equiv
_atom_site_adp_type
_atom_site_occupancy
_atom_site_site_symmetry_order
_atom_site_calc_flag
_atom_site_refinement_flags_posn
_atom_site_refinement_flags_occupancy
_atom_site_disorder_assembly
_atom_site_disorder_group
Ni1 Ni 0.41696(3) 0.49930(3) 0.47265(3) 0.0192(2) Uani 1 1 d . . . .
Ni2 Ni 0.28772(4) 0.41820(4) 0.58767(3) 0.0222(2) Uani 1 1 d . . . .
O1 O 0.3244(4) 0.2436(4) 0.6706(4) 0.0623(19) Uani 0.6 1 d . P A -1
H1 H 0.3589 0.2585 0.6352 0.093 Uiso 0.6 1 d R P A -1
O18 O 0.45057(15) 0.39485(15) 0.42494(14) 0.0233(6) Uani 1 1 d . . . .
H18 H 0.4212 0.3522 0.4425 0.028 Uiso 1 1 d R . . .
O20 O 0.31797(14) 0.45770(15) 0.49854(14) 0.0222(5) Uani 1 1 d . . . .
O23 O 0.31247(18) 0.52264(17) 0.63466(15) 0.0320(7) Uani 1 1 d . . . .
H23 H 0.3376 0.5135 0.6778 0.038 Uiso 1 1 d R . . .
O25 O 0.20400(16) 0.20268(16) 0.52881(15) 0.0288(6) Uani 1 1 d . . . .
O26 O 0.25572(16) 0.31672(15) 0.54391(15) 0.0277(6) Uani 1 1 d . . . .
O34 O 0.52099(14) 0.54329(14) 0.44284(13) 0.0210(5) Uani 1 1 d . . . .
O35 O 0.60432(15) 0.62610(15) 0.39919(14) 0.0244(6) Uani 1 1 d . . . .
O36 O 0.39899(15) 0.59631(15) 0.53489(14) 0.0236(6) Uani 1 1 d . . . .
H36A H 0.4468 0.6206 0.5441 0.035 Uiso 1 1 d R . . .
H36B H 0.3760 0.5806 0.5769 0.035 Uiso 1 1 d R . . .
O37 O 0.26658(18) 0.38224(18) 0.68853(15) 0.0349(7) Uani 1 1 d . . . .
H37A H 0.2849 0.3309 0.6945 0.052 Uiso 1 1 d R . . .
H37B H 0.2924 0.4158 0.7195 0.052 Uiso 1 1 d R . . .
N11 N 0.18390(18) 0.47273(18) 0.56725(17) 0.0236(7) Uani 1 1 d . . . .
N15 N 0.36038(18) 0.51903(18) 0.38149(16) 0.0220(7) Uani 1 1 d . . . .
C1 C 0.3615(8) 0.2194(7) 0.7208(7) 0.075(4) Uani 0.6 1 d . P A -1
H1A H 0.4026 0.1879 0.7052 0.113 Uiso 0.6 1 calc GR P A -1
H1B H 0.3288 0.1898 0.7497 0.113 Uiso 0.6 1 calc GR P A -1
H1C H 0.3815 0.2621 0.7459 0.113 Uiso 0.6 1 calc GR P A -1
C4 C 0.1048(2) 0.3587(2) 0.6034(2) 0.0256(8) Uani 1 1 d . . . .
C5 C 0.0466(2) 0.3722(3) 0.6507(2) 0.0305(9) Uani 1 1 d . . . .
H5 H 0.0200 0.4182 0.6490 0.037 Uiso 1 1 calc R . . .
C6 C 0.0281(2) 0.3186(3) 0.6997(2) 0.0334(10) Uani 1 1 d . . . .
H6 H -0.0099 0.3293 0.7311 0.040 Uiso 1 1 calc R . . .
C7 C 0.0656(3) 0.2494(3) 0.7022(2) 0.0333(10) Uani 1 1 d . . . .
H7 H 0.0536 0.2135 0.7354 0.040 Uiso 1 1 calc R . . .
C8 C 0.1216(2) 0.2340(2) 0.6544(2) 0.0296(9) Uani 1 1 d . . . .
H8 H 0.1459 0.1867 0.6551 0.036 Uiso 1 1 calc R . . .
C9 C 0.1423(2) 0.2878(2) 0.6052(2) 0.0256(8) Uani 1 1 d . . . .
C10 C 0.1210(2) 0.4191(2) 0.5500(2) 0.0256(8) Uani 1 1 d . . . .
H10A H 0.1332 0.3936 0.5076 0.031 Uiso 1 1 calc R . . .
H10B H 0.0751 0.4487 0.5427 0.031 Uiso 1 1 calc R . . .
C12 C 0.1990(2) 0.5223(2) 0.5071(2) 0.0250(8) Uani 1 1 d . . . .
H12A H 0.2192 0.5712 0.5221 0.030 Uiso 1 1 calc R . . .
H12B H 0.1520 0.5318 0.4829 0.030 Uiso 1 1 calc R . . .
C13 C 0.2561(2) 0.4834(2) 0.4595(2) 0.0235(8) Uani 1 1 d . . . .
C14 C 0.2835(2) 0.5409(2) 0.4053(2) 0.0244(8) Uani 1 1 d . . . .
H14A H 0.2485 0.5412 0.3672 0.029 Uiso 1 1 calc R . . .
H14B H 0.2849 0.5920 0.4246 0.029 Uiso 1 1 calc R . . .
C16 C 0.3598(2) 0.4444(2) 0.3445(2) 0.0275(9) Uani 1 1 d . . . .
H16A H 0.3500 0.4530 0.2966 0.033 Uiso 1 1 calc R . . .
H16B H 0.3198 0.4119 0.3624 0.033 Uiso 1 1 calc R . . .
C17 C 0.4359(2) 0.4054(2) 0.3535(2) 0.0278(9) Uani 1 1 d . . . .
H17A H 0.4356 0.3561 0.3306 0.033 Uiso 1 1 calc R . . .
H17B H 0.4756 0.4365 0.3334 0.033 Uiso 1 1 calc R . . .
C19 C 0.3928(2) 0.5776(2) 0.3351(2) 0.0258(8) Uani 1 1 d . . . .
H19A H 0.3574 0.5861 0.2981 0.031 Uiso 1 1 calc R . . .
H19B H 0.4393 0.5574 0.3156 0.031 Uiso 1 1 calc R . . .
C21 C 0.1668(3) 0.5192(2) 0.6285(2) 0.0316(9) Uani 1 1 d . . . .
H21A H 0.1532 0.4862 0.6662 0.038 Uiso 1 1 calc R . . .
H21B H 0.1247 0.5536 0.6195 0.038 Uiso 1 1 calc R . . .
C22 C 0.2400(3) 0.5662(3) 0.6462(3) 0.0442(12) Uani 1 1 d . . . .
H22A H 0.2409 0.6124 0.6187 0.053 Uiso 1 1 calc R . . .
H22B H 0.2376 0.5817 0.6936 0.053 Uiso 1 1 calc R . . .
C24 C 0.2040(2) 0.2675(2) 0.5557(2) 0.0263(8) Uani 1 1 d . . . .
C27 C 0.4100(2) 0.6531(2) 0.3681(2) 0.0245(8) Uani 1 1 d . . . .
C28 C 0.4788(2) 0.6668(2) 0.4023(2) 0.0243(8) Uani 1 1 d . . . .
C29 C 0.4958(3) 0.7409(2) 0.4254(2) 0.0309(9) Uani 1 1 d . . . .
H29 H 0.5418 0.7501 0.4472 0.037 Uiso 1 1 calc R . . .
C30 C 0.4448(3) 0.8003(2) 0.4161(2) 0.0369(10) Uani 1 1 d . . . .
H30 H 0.4565 0.8492 0.4317 0.044 Uiso 1 1 calc R . . .
C31 C 0.3764(3) 0.7871(3) 0.3838(3) 0.0391(11) Uani 1 1 d . . . .
H31 H 0.3417 0.8268 0.3781 0.047 Uiso 1 1 calc R . . .
C32 C 0.3600(3) 0.7142(3) 0.3597(2) 0.0323(9) Uani 1 1 d . . . .
H32 H 0.3142 0.7059 0.3372 0.039 Uiso 1 1 calc R . . .
C33 C 0.5387(2) 0.6075(2) 0.41451(18) 0.0205(8) Uani 1 1 d . . . .
Cl3 Cl 0.39368(7) 0.51522(7) 0.79943(6) 0.0382(3) Uani 1 1 d . . . .
O38 O 0.4075(2) 0.5147(2) 0.87206(18) 0.0449(8) Uani 1 1 d . . . .
O41 O 0.3767(3) 0.4388(3) 0.7796(3) 0.0763(15) Uani 1 1 d . . . .
O42 O 0.4567(4) 0.5442(4) 0.7681(3) 0.106(2) Uani 1 1 d . . . .
O43 O 0.3286(3) 0.5636(3) 0.7878(3) 0.0789(16) Uani 1 1 d . . . .
O39 O 0.6437(2) 0.71449(18) 0.5527(2) 0.0465(9) Uani 1 1 d . . . .
H39 H 0.6800 0.7115 0.5164 0.070 Uiso 1 1 d R . . .
C40 C 0.6373(3) 0.7899(3) 0.5736(3) 0.0494(13) Uani 1 1 d . . . .
H40A H 0.6256 0.8217 0.5352 0.074 Uiso 1 1 calc GR . . .
H40B H 0.6844 0.8063 0.5934 0.074 Uiso 1 1 calc GR . . .
H40C H 0.5975 0.7941 0.6068 0.074 Uiso 1 1 calc GR . . .
O50B O 0.4293(10) 0.1143(10) 0.6787(8) 0.101(5) Uani 0.4 1 d . P B -2

loop_
_atom_site_aniso_label
_atom_site_aniso_U_11
_atom_site_aniso_U_22
_atom_site_aniso_U_33
_atom_site_aniso_U_23
_atom_site_aniso_U_13
_atom_site_aniso_U_12
Ni1 0.0190(4) 0.0157(3) 0.0228(4) 0.0010(3) 0.0027(2) 0.0003(2)
Ni2 0.0205(4) 0.0203(4) 0.0257(4) 0.0011(3) 0.0024(2) -0.0037(2)
O1 0.052(4) 0.042(3) 0.094(6) 0.008(4) -0.007(4) 0.003(3)
O18 0.0242(14) 0.0187(13) 0.0272(14) -0.0007(11) 0.0036(11) -0.0003(10)
O20 0.0202(13) 0.0204(13) 0.0260(14) 0.0025(11) 0.0004(10) -0.0002(10)
O23 0.0429(17) 0.0254(14) 0.0277(15) -0.0036(12) 0.0000(13) 0.0022(13)
O25 0.0301(15) 0.0180(13) 0.0384(17) -0.0032(12) 0.0032(12) -0.0043(11)
O26 0.0251(14) 0.0218(13) 0.0360(16) -0.0026(12) 0.0038(12) -0.0060(11)
O34 0.0222(13) 0.0161(12) 0.0246(13) 0.0016(11) 0.0018(10) 0.0011(10)
O35 0.0228(14) 0.0186(13) 0.0319(15) 0.0048(11) 0.0028(11) -0.0018(10)
O36 0.0227(13) 0.0185(12) 0.0297(15) -0.0016(11) 0.0033(11) 0.0007(10)
O37 0.0405(17) 0.0330(16) 0.0311(16) 0.0020(13) 0.0060(13) -0.0093(13)
N11 0.0222(16) 0.0205(15) 0.0281(17) -0.0020(14) 0.0020(13) -0.0032(13)
N15 0.0243(16) 0.0207(15) 0.0211(16) 0.0012(13) 0.0009(13) 0.0001(12)
C1 0.089(9) 0.064(7) 0.074(8) 0.003(6) -0.022(7) -0.032(6)
C4 0.0210(19) 0.027(2) 0.029(2) -0.0059(17) 0.0006(15) -0.0069(15)
C5 0.0228(19) 0.032(2) 0.036(2) -0.0063(19) 0.0040(17) -0.0042(17)
C6 0.029(2) 0.040(2) 0.030(2) -0.0078(19) 0.0056(17) -0.0081(19)
C7 0.034(2) 0.039(2) 0.027(2) -0.0007(19) -0.0020(17) -0.0163(19)
C8 0.031(2) 0.027(2) 0.031(2) -0.0016(17) -0.0031(17) -0.0072(17)
C9 0.0233(19) 0.0243(19) 0.029(2) -0.0032(17) -0.0010(15) -0.0093(15)
C10 0.0231(19) 0.0244(19) 0.029(2) -0.0036(17) 0.0011(15) -0.0020(15)
C12 0.0238(19) 0.0233(19) 0.028(2) -0.0011(17) 0.0024(16) -0.0002(15)
C13 0.0232(19) 0.0227(18) 0.0244(19) 0.0016(16) 0.0011(15) 0.0011(15)
C14 0.0212(19) 0.0245(19) 0.027(2) 0.0036(16) 0.0009(15) 0.0017(15)
C16 0.032(2) 0.026(2) 0.025(2) -0.0026(17) 0.0001(16) -0.0001(16)
C17 0.032(2) 0.026(2) 0.026(2) -0.0010(17) 0.0052(16) 0.0008(16)
C19 0.026(2) 0.027(2) 0.023(2) 0.0062(17) 0.0015(15) 0.0017(16)
C21 0.041(2) 0.026(2) 0.028(2) -0.0030(17) 0.0033(18) -0.0057(18)
C22 0.046(3) 0.041(3) 0.046(3) -0.009(2) 0.005(2) -0.002(2)
C24 0.0247(19) 0.023(2) 0.031(2) -0.0009(17) -0.0011(16) -0.0033(15)
C27 0.028(2) 0.0214(19) 0.0240(19) 0.0052(16) 0.0051(15) 0.0042(15)
C28 0.028(2) 0.0196(18) 0.0253(19) 0.0056(15) 0.0068(15) 0.0026(15)
C29 0.038(2) 0.0200(19) 0.035(2) 0.0022(17) 0.0047(18) 0.0000(17)
C30 0.049(3) 0.020(2) 0.042(3) 0.0005(18) 0.013(2) 0.0067(19)
C31 0.045(3) 0.025(2) 0.048(3) 0.009(2) 0.012(2) 0.0156(19)
C32 0.031(2) 0.033(2) 0.033(2) 0.0113(19) 0.0037(17) 0.0067(18)
C33 0.0247(19) 0.0172(17) 0.0196(18) -0.0004(14) 0.0015(14) -0.0014(15)
Cl3 0.0450(6) 0.0362(6) 0.0333(6) 0.0039(5) -0.0041(4) -0.0019(5)
O38 0.046(2) 0.054(2) 0.0354(19) 0.0015(16) 0.0015(15) -0.0011(16)
O41 0.102(4) 0.057(3) 0.070(3) -0.018(2) -0.038(3) 0.017(3)
O42 0.112(5) 0.134(5) 0.073(4) 0.019(4) 0.035(3) -0.022(4)
O43 0.100(4) 0.055(3) 0.081(3) -0.008(2) -0.046(3) 0.023(3)
O39 0.052(2) 0.0271(16) 0.060(2) -0.0150(16) 0.0267(17) -0.0144(14)
C40 0.052(3) 0.033(2) 0.064(3) -0.012(2) 0.018(3) -0.013(2)
O50B 0.105(11) 0.111(12) 0.088(10) -0.017(9) 0.005(8) -0.033(10)

loop_
_atom_type_symbol
_atom_type_description
_atom_type_scat_dispersion_real
_atom_type_scat_dispersion_imag
_atom_type_scat_source
C C 0.0181 0.0091 'International Tables Vol C Tables 4.2.6.8 and 6.1.1.4'
H H 0.0000 0.0000 'International Tables Vol C Tables 4.2.6.8 and 6.1.1.4'
Cl Cl 0.3639 0.7018 'International Tables Vol C Tables 4.2.6.8 and 6.1.1.4'
N N 0.0311 0.0180 'International Tables Vol C Tables 4.2.6.8 and 6.1.1.4'
Ni Ni -3.0029 0.5091 'International Tables Vol C Tables 4.2.6.8 and 6.1.1.4'
O O 0.0492 0.0322 'International Tables Vol C Tables 4.2.6.8 and 6.1.1.4'

loop_
_geom_angle_atom_site_label_1
_geom_angle_atom_site_label_2
_geom_angle_atom_site_label_3
_geom_angle
_geom_angle_site_symmetry_1
_geom_angle_site_symmetry_3
O20 Ni1 O18 92.56(11) . .
O20 Ni1 O34 97.20(11) . 5_666
O20 Ni1 O34 178.65(11) . .
O20 Ni1 O36 90.76(11) . .
O20 Ni1 N15 81.86(12) . .
O34 Ni1 O18 84.37(10) 5_666 .
O34 Ni1 O18 86.95(10) . .
O34 Ni1 O34 84.01(10) . 5_666
O34 Ni1 O36 89.96(10) . .
O34 Ni1 N15 96.83(12) . .
O36 Ni1 O18 168.73(11) . .
O36 Ni1 O34 84.53(11) . 5_666
N15 Ni1 O18 84.02(12) . .
N15 Ni1 O34 168.30(12) . 5_666
N15 Ni1 O36 107.13(12) . .
O20 Ni2 O23 91.81(12) . .
O20 Ni2 O26 90.21(11) . .
O20 Ni2 O35 89.61(11) . 5_666
O20 Ni2 O37 173.18(12) . .
O20 Ni2 N11 84.63(12) . .
O23 Ni2 O37 83.17(12) . .
O23 Ni2 N11 82.58(12) . .
O26 Ni2 O23 175.96(12) . .
O26 Ni2 O35 88.98(11) . 5_666
O26 Ni2 O37 95.09(12) . .
O26 Ni2 N11 94.13(12) . .
O35 Ni2 O23 94.53(12) 5_666 .
O35 Ni2 O37 86.20(12) 5_666 .
O35 Ni2 N11 173.45(12) 5_666 .
N11 Ni2 O37 99.23(13) . .
C17 O18 Ni1 105.7(2) . .
Ni1 O20 Ni2 127.34(14) . .
C13 O20 Ni1 115.5(2) . .
C13 O20 Ni2 112.9(2) . .
C22 O23 Ni2 109.4(3) . .
C24 O26 Ni2 134.7(3) . .
Ni1 O34 Ni1 95.99(10) . 5_666
C33 O34 Ni1 131.2(2) . .
C33 O34 Ni1 121.2(2) . 5_666
C33 O35 Ni2 136.9(3) . 5_666
C10 N11 Ni2 114.0(2) . .
C12 N11 Ni2 105.0(2) . .
C12 N11 C10 108.6(3) . .
C21 N11 Ni2 105.6(3) . .
C21 N11 C10 112.2(3) . .
C21 N11 C12 111.2(3) . .
C14 N15 Ni1 102.0(2) . .
C14 N15 C16 111.8(3) . .
C14 N15 C19 111.7(3) . .
C16 N15 Ni1 106.2(2) . .
C19 N15 Ni1 117.3(2) . .
C19 N15 C16 107.7(3) . .
C5 C4 C10 118.6(4) . .
C9 C4 C5 118.4(4) . .
C9 C4 C10 122.9(4) . .
C6 C5 C4 121.4(4) . .
C7 C6 C5 120.3(4) . .
C6 C7 C8 119.1(4) . .
C7 C8 C9 121.6(4) . .
C4 C9 C24 122.2(4) . .
C8 C9 C4 119.2(4) . .
C8 C9 C24 118.6(4) . .
N11 C10 C4 114.9(3) . .
N11 C12 C13 110.1(3) . .
O20 C13 C12 108.4(3) . .
O20 C13 C14 110.0(3) . .
C12 C13 C14 109.8(3) . .
N15 C14 C13 109.7(3) . .
N15 C16 C17 109.3(3) . .
O18 C17 C16 109.2(3) . .
N15 C19 C27 114.7(3) . .
N11 C21 C22 107.5(4) . .
O23 C22 C21 113.5(4) . .
O25 C24 O26 122.2(4) . .
O25 C24 C9 119.3(3) . .
O26 C24 C9 118.5(3) . .
C28 C27 C19 122.1(3) . .
C32 C27 C19 119.6(4) . .
C32 C27 C28 118.0(4) . .
C27 C28 C33 124.5(4) . .
C29 C28 C27 119.8(4) . .
C29 C28 C33 115.7(4) . .
C30 C29 C28 120.6(4) . .
C31 C30 C29 120.1(4) . .
C30 C31 C32 119.4(4) . .
C31 C32 C27 122.0(4) . .
O34 C33 C28 120.0(3) . .
O35 C33 O34 123.9(3) . .
O35 C33 C28 116.0(3) . .
O41 Cl3 O38 107.4(3) . .
O41 Cl3 O43 109.8(3) . .
O42 Cl3 O38 108.1(3) . .
O42 Cl3 O41 113.2(4) . .
O42 Cl3 O43 111.0(4) . .
O43 Cl3 O38 107.1(3) . .

loop_
_geom_bond_atom_site_label_1
_geom_bond_atom_site_label_2
_geom_bond_distance
_geom_bond_site_symmetry_2
Ni1 O18 2.134(3) .
Ni1 O20 1.956(3) .
Ni1 O34 2.071(3) .
Ni1 O34 2.123(3) 5_666
Ni1 O36 2.113(3) .
Ni1 N15 2.079(3) .
Ni2 O20 1.957(3) .
Ni2 O23 2.089(3) .
Ni2 O26 2.048(3) .
Ni2 O35 2.069(3) 5_666
Ni2 O37 2.113(3) .
Ni2 N11 2.100(3) .
O1 C1 1.257(14) .
O18 C17 1.440(5) .
O20 C13 1.407(5) .
O23 C22 1.503(6) .
O25 C24 1.249(5) .
O26 C24 1.274(5) .
O34 Ni1 2.123(3) 5_666
O34 C33 1.290(5) .
O35 Ni2 2.069(3) 5_666
O35 C33 1.238(5) .
N11 C10 1.490(5) .
N11 C12 1.489(5) .
N11 C21 1.482(5) .
N15 C14 1.483(5) .
N15 C16 1.492(5) .
N15 C19 1.484(5) .
C4 C5 1.405(6) .
C4 C9 1.401(6) .
C4 C10 1.513(6) .
C5 C6 1.381(6) .
C6 C7 1.379(7) .
C7 C8 1.388(6) .
C8 C9 1.397(6) .
C9 C24 1.500(6) .
C12 C13 1.532(5) .
C13 C14 1.541(5) .
C16 C17 1.514(6) .
C19 C27 1.499(6) .
C21 C22 1.568(7) .
C27 C28 1.406(6) .
C27 C32 1.393(6) .
C28 C29 1.403(6) .
C28 C33 1.498(5) .
C29 C30 1.385(6) .
C30 C31 1.381(8) .
C31 C32 1.389(7) .
Cl3 O38 1.448(4) .
Cl3 O41 1.422(5) .
Cl3 O42 1.366(6) .
Cl3 O43 1.443(5) .
O39 C40 1.384(6) .

loop_
_geom_hbond_atom_site_label_D
_geom_hbond_atom_site_label_H
_geom_hbond_atom_site_label_A
_geom_hbond_distance_DH
_geom_hbond_distance_HA
_geom_hbond_distance_DA
_geom_hbond_angle_DHA
_geom_hbond_site_symmetry_A
O1 H1 O35 0.96 2.22 2.937(8) 130.5 5_666
O18 H18 O39 0.97 1.63 2.568(4) 160.1 5_666
O23 H23 O43 0.97 2.34 3.108(6) 135.7 .
O36 H36A O18 0.96 1.93 2.769(4) 145.2 5_666
O36 H36B O23 0.96 1.89 2.797(4) 156.9 .
O37 H37A O1 0.96 1.74 2.648(7) 156.8 .
O37 H37B O41 0.96 1.94 2.818(6) 151.1 .
O39 H39 O26 0.96 1.71 2.653(4) 166.3 5_666
